data_7713225
loop_
_publ_author_name
'Takano, Rina'
'Masuda, Koki'
'Cho, Keigo'
'Kitagawa, Yasutaka'
'Ishida, Takayuki'

_publ_section_title
;
 Bilayered lanthanide squarate hydrates (Ln = Eu to Lu) and magnetization
 reversal barriers of 21 K for Ln = Tm and 57 K for Yb.
;
_journal_name_full 'Dalton transactions (Cambridge, England : 2003)'
_journal_paper_doi 10.1039/d2dt03878a
_journal_year 2023
_chemical_formula_moiety 'C12 H16 Gd2 O20'
_chemical_formula_sum 'C12 H16 Gd2 O20'
_chemical_formula_weight 794.75
_chemical_name_common '[Gd2(C4O4)3(H2O)8]n'
_chemical_name_systematic 'gadolinium(III) squarate'
_space_group_crystal_system monoclinic
_space_group_IT_number 7
_space_group_name_Hall 'P -2yc'
_space_group_name_H-M_alt 'P 1 c 1'
_atom_sites_solution_hydrogens difmap
_atom_sites_solution_primary iterative
_audit_creation_date 2022-11-09
_audit_creation_method
;
Olex2 1.5-ac5-018
(compiled 2021.09.08 svn.r13c46975 for Rigaku Oxford Diffraction, GUI svn.r6396)
;
_audit_update_record
;
2022-11-10 deposited with the CCDC.	2023-06-01 downloaded from the CCDC.
;
_cell_angle_alpha 90
_cell_angle_beta 95.928(5)
_cell_angle_gamma 90
_cell_formula_units_Z 2
_cell_length_a 11.9359(7)
_cell_length_b 8.1994(4)
_cell_length_c 10.0894(5)
_cell_measurement_reflns_used 3059
_cell_measurement_temperature 295.40(14)
_cell_measurement_theta_max 30.5170
_cell_measurement_theta_min 2.4530
_cell_volume 982.14(9)
_computing_cell_refinement 'CrysAlisPro 1.171.41.104a (Rigaku OD, 2021)'
_computing_data_collection 'CrysAlisPro 1.171.41.104a (Rigaku OD, 2021)'
_computing_data_reduction 'CrysAlisPro 1.171.41.104a (Rigaku OD, 2021)'
_computing_molecular_graphics 'Olex2 1.5-ac5-018 (Dolomanov et al., 2009)'
_computing_publication_material 'Olex2 1.5-ac5-018 (Dolomanov et al., 2009)'
_computing_structure_refinement 'SHELXL 2014/7 (Sheldrick, 2015)'
_computing_structure_solution 'olex2.solve 1.5-ac5-018 (Bourhis et al., 2015)'
_diffrn_ambient_environment air
_diffrn_ambient_temperature 295.40(14)
_diffrn_detector CCD
_diffrn_detector_area_resol_mean 28.5714
_diffrn_detector_type 'Rigaku Saturn724+'
_diffrn_measured_fraction_theta_full 0.999
_diffrn_measured_fraction_theta_max 0.868
_diffrn_measurement_details
;
List of Runs (angles in degrees, time in seconds):

  # Type    Start    End  Width  t~exp~   \w     \q     \k     \f   Frames
#--------------------------------------------------------------------------
  1  \w    -32.00  -6.00   0.50    8.90    --    5.00  45.00 120.00   52
  2  \w    -45.00 -19.00   0.50    8.90    --    5.00  45.00   0.00   52
  3  \w     28.00  65.00   0.50    8.90    --  -11.00  45.00 120.00   74
  4  \w    -88.00  -8.00   0.50    8.90    --  -11.00  45.00 120.00  160
  5  \w   -100.00  78.00   0.50    8.90    --  -11.00  45.00 165.01  356
;
_diffrn_measurement_device 'AFC12 (Right): Kappa 3 circle'
_diffrn_measurement_device_type 'Rigaku Saturn724+ (2x2 bin mode)'
_diffrn_measurement_method 'profile data from \w-scans'
_diffrn_measurement_specimen_support 'Mitegen 50um'
_diffrn_orient_matrix_type 'CrysAlisPro convention (1999,Acta A55,543-557)'
_diffrn_orient_matrix_UB_11 0.0597765000
_diffrn_orient_matrix_UB_12 -0.0008249000
_diffrn_orient_matrix_UB_13 0.0073308000
_diffrn_orient_matrix_UB_21 0.0004588000
_diffrn_orient_matrix_UB_22 0.0841302000
_diffrn_orient_matrix_UB_23 0.0165203000
_diffrn_orient_matrix_UB_31 0.0000001000
_diffrn_orient_matrix_UB_32 -0.0199564000
_diffrn_orient_matrix_UB_33 0.0683387000
_diffrn_radiation_collimation 0.3
_diffrn_radiation_monochromator Confocal
_diffrn_radiation_probe x-ray
_diffrn_radiation_type 'Mo K\a'
_diffrn_radiation_wavelength 0.71073
_diffrn_reflns_av_R_equivalents 0.0307
_diffrn_reflns_av_unetI/netI 0.0375
_diffrn_reflns_Laue_measured_fraction_full 0.999
_diffrn_reflns_Laue_measured_fraction_max 0.868
_diffrn_reflns_limit_h_max 12
_diffrn_reflns_limit_h_min -16
_diffrn_reflns_limit_k_max 11
_diffrn_reflns_limit_k_min -10
_diffrn_reflns_limit_l_max 13
_diffrn_reflns_limit_l_min -14
_diffrn_reflns_number 9785
_diffrn_reflns_point_group_measured_fraction_full 0.999
_diffrn_reflns_point_group_measured_fraction_max 0.867
_diffrn_reflns_theta_full 25.242
_diffrn_reflns_theta_max 30.637
_diffrn_reflns_theta_min 2.484
_diffrn_source 'Rotating Anode'
_diffrn_source_current 24.0
_diffrn_source_power 1.2
_diffrn_source_target Mo
_diffrn_source_type 'Rotating Anode'
_diffrn_source_voltage 50.0
_exptl_absorpt_coefficient_mu 6.801
_exptl_absorpt_correction_T_max 1.00000
_exptl_absorpt_correction_T_min 0.61477
_exptl_absorpt_correction_type multi-scan
_exptl_absorpt_process_details
;
CrysAlisPro 1.171.41.104a (Rigaku Oxford Diffraction, 2021)
Empirical absorption correction using spherical harmonics,
implemented in SCALE3 ABSPACK scaling algorithm.
;
_exptl_crystal_colour colourless
_exptl_crystal_colour_primary colourless
_exptl_crystal_density_diffrn 2.687
_exptl_crystal_description prism
_exptl_crystal_F_000 752
_exptl_crystal_preparation 'Magnetic properties'
_exptl_crystal_size_max 0.37
_exptl_crystal_size_mid 0.281
_exptl_crystal_size_min 0.043
_refine_diff_density_max 0.700
_refine_diff_density_min -0.752
_refine_diff_density_rms 0.135
_refine_ls_abs_structure_details
;
 Refined as an inversion twin.
;
_refine_ls_abs_structure_Flack 0.17(3)
_refine_ls_extinction_coef 0.0030(2)
_refine_ls_extinction_expression Fc^*^=kFc[1+0.001xFc^2^\l^3^/sin(2\q)]^-1/4^
_refine_ls_extinction_method 'SHELXL-2014/7 (Sheldrick 2014'
_refine_ls_goodness_of_fit_ref 1.035
_refine_ls_hydrogen_treatment constr
_refine_ls_matrix_type full
_refine_ls_number_parameters 327
_refine_ls_number_reflns 3976
_refine_ls_number_restraints 90
_refine_ls_restrained_S_all 1.023
_refine_ls_R_factor_all 0.0277
_refine_ls_R_factor_gt 0.0234
_refine_ls_shift/su_max 0.001
_refine_ls_shift/su_mean 0.000
_refine_ls_structure_factor_coef Fsqd
_refine_ls_weighting_details 'w=1/[\s^2^(Fo^2^)+(0.0202P)^2^] where P=(Fo^2^+2Fc^2^)/3'
_refine_ls_weighting_scheme calc
_refine_ls_wR_factor_gt 0.0539
_refine_ls_wR_factor_ref 0.0565
_reflns_Friedel_coverage 0.996
_reflns_Friedel_fraction_full 0.999
_reflns_Friedel_fraction_max 0.867
_reflns_number_gt 3462
_reflns_number_total 3976
_reflns_threshold_expression 'I > 2\s(I)'
_cod_data_source_file d2dt03878a2.cif
_cod_data_source_block gd_sq_rtcl_syn20210906_a_autored
_cod_database_code 7713225
_shelx_shelxl_version_number 2014/7
_chemical_oxdiff_formula C12H16Gd2O20
_shelx_space_group_comment
;
The symmetry employed for this shelxl refinement is uniquely defined
by the following loop, which should always be used as a source of
symmetry information in preference to the above space-group names.
They are only intended as comments.
;
_shelx_estimated_absorpt_t_max 0.759
_shelx_estimated_absorpt_t_min 0.188
_olex2_refinement_description
;
1. Twinned data refinement
 Scales: 0.83(3)
 0.17(3)
2. Fixed Uiso
 At 1.5 times of:
  All O(H,H) groups
3. Restrained distances
 Gd1-H16A \\sim Gd1-H16B
 with sigma of 0.02
 Gd2-H18A \\sim Gd2-H18B
 with sigma of 0.02
 Gd1-H15A \\sim Gd1-H15B
 with sigma of 0.02
 Gd2-H19A \\sim Gd2-H19B
 with sigma of 0.02
4. Uiso/Uaniso restraints and constraints
C1 \\sim C2 \\sim C3 \\sim C4: within 2A with sigma of 0.04 and sigma for
terminal atoms of 0.08 within 2A
C9 \\sim C10 \\sim C11 \\sim C12: within 2A with sigma of 0.04 and sigma for
terminal atoms of 0.08 within 2A
5. Rigid body (RIGU) restrains
 C1, C2, C3, C4
 with sigma for 1-2 distances of 0.004 and sigma for 1-3 distances of 0.004
 C9, C10, C11, C12
 with sigma for 1-2 distances of 0.004 and sigma for 1-3 distances of 0.004
6.a Free rotating group:
 O14(H14A,H14B), O15(H15A,H15B), O16(H16A,H16B), O18(H18A,H18B), O19(H19A,H19B)
6.b Rotating group:
 O13(H13A,H13B), O17(H17A,H17B), O20(H20A,H20B)
;
_olex2_submission_special_instructions 'No special instructions were received'
_oxdiff_exptl_absorpt_empirical_details
;
Empirical correction (ABSPACK) includes:
- Absorption correction using spherical harmonics
- Frame scaling
;
_oxdiff_exptl_absorpt_empirical_full_max 1.511
_oxdiff_exptl_absorpt_empirical_full_min 0.605

loop_
_space_group_symop_operation_xyz
'x, y, z'
'x, -y, z+1/2'

loop_
_atom_site_label
_atom_site_type_symbol
_atom_site_fract_x
_atom_site_fract_y
_atom_site_fract_z
_atom_site_U_iso_or_equiv
_atom_site_adp_type
_atom_site_occupancy
_atom_site_site_symmetry_order
_atom_site_calc_flag
_atom_site_refinement_flags_posn
_atom_site_refinement_flags_adp
_atom_site_refinement_flags_occupancy
_atom_site_disorder_assembly
_atom_site_disorder_group
C1 C 0.8509(9) 0.6308(10) 0.3841(11) 0.019(2) Uani 1 1 d . U . . .
C2 C 0.8825(9) 0.7917(11) 0.3368(11) 0.0164(18) Uani 1 1 d . U . . .
C3 C 0.8262(9) 0.8698(9) 0.4408(10) 0.0138(19) Uani 1 1 d . U . . .
C4 C 0.8021(8) 0.7112(11) 0.4956(10) 0.0155(18) Uani 1 1 d . U . . .
C5 C 0.5262(6) 0.0101(7) 0.4179(7) 0.0211(14) Uani 1 1 d . . . . .
C6 C 0.5453(7) -0.1614(8) 0.3871(9) 0.0182(17) Uani 1 1 d . . . . .
C7 C 0.4735(6) -0.2057(8) 0.4906(8) 0.0196(14) Uani 1 1 d . . . . .
C8 C 0.4458(6) -0.0363(7) 0.5117(7) 0.0201(14) Uani 1 1 d . . . . .
C9 C 0.1779(9) 0.6327(9) 0.4380(10) 0.0158(19) Uani 1 1 d . U . . .
C10 C 0.2008(8) 0.7923(11) 0.3827(10) 0.0162(18) Uani 1 1 d . U . . .
C11 C 0.1490(8) 0.8724(9) 0.4896(10) 0.0131(19) Uani 1 1 d . U . . .
C12 C 0.1197(9) 0.7123(11) 0.5423(10) 0.0158(19) Uani 1 1 d . U . . .
O1 O 0.8538(6) 0.4887(6) 0.3421(7) 0.0240(15) Uani 1 1 d . . . . .
O2 O 0.9330(7) 0.8391(7) 0.2415(8) 0.0284(18) Uani 1 1 d . . . . .
O3 O 0.7986(7) 1.0145(6) 0.4649(7) 0.0186(15) Uani 1 1 d . . . . .
O4 O 0.7534(7) 0.6609(6) 0.5933(7) 0.0203(15) Uani 1 1 d . . . . .
O5 O 0.5667(6) 0.1448(6) 0.3821(8) 0.0246(16) Uani 1 1 d . . . . .
O6 O 0.5964(5) -0.2341(5) 0.3055(6) 0.0241(12) Uani 1 1 d . . . . .
O7 O 0.4479(6) -0.3364(6) 0.5470(7) 0.0309(16) Uani 1 1 d . . . . .
O8 O 0.3806(6) 0.0360(6) 0.5809(7) 0.0248(14) Uani 1 1 d . . . . .
O9 O 0.2040(7) 0.4875(6) 0.4120(7) 0.0191(15) Uani 1 1 d . . . . .
O10 O 0.2469(7) 0.8424(6) 0.2839(7) 0.0217(15) Uani 1 1 d . . . . .
O11 O 0.1366(6) 1.0133(6) 0.5329(7) 0.0231(13) Uani 1 1 d . . . . .
O12 O 0.0719(7) 0.6623(6) 0.6370(8) 0.0235(16) Uani 1 1 d . . . . .
O13 O 0.6017(6) 0.4467(6) 0.2769(7) 0.0260(14) Uani 1 1 d . . . . .
H13A H 0.6321 0.5392 0.2646 0.039 Uiso 1 1 d R U . . .
H13B H 0.5630 0.4260 0.2024 0.039 Uiso 1 1 d R U . . .
O14 O 0.7456(11) 0.3304(7) 0.5496(9) 0.057(3) Uani 1 1 d G . . . .
H14A H 0.7259 0.4230 0.5775 0.085 Uiso 1 1 d G U . . .
H14B H 0.7737 0.2809 0.6197 0.085 Uiso 1 1 d G U . . .
O15 O 0.9246(6) 0.1658(7) 0.2670(9) 0.0278(17) Uani 1 1 d G . . . .
H15A H 0.9726 0.2243 0.2326 0.042 Uiso 1 1 d DG U . . .
H15B H 0.9499 0.0693 0.2628 0.042 Uiso 1 1 d DG U . . .
O16 O 0.6929(7) 0.0162(7) 0.1857(8) 0.0236(16) Uani 1 1 d G . . . .
H16A H 0.7321 -0.0149 0.1249 0.035 Uiso 1 1 d DG U . . .
H16B H 0.6719 -0.0715 0.2204 0.035 Uiso 1 1 d DG U . . .
O17 O 0.2441(8) 0.1766(5) 0.3232(8) 0.0308(14) Uani 1 1 d . . . . .
H17A H 0.2450 0.0720 0.3156 0.046 Uiso 1 1 d R U . . .
H17B H 0.1803 0.2044 0.2812 0.046 Uiso 1 1 d R U . . .
O18 O 0.4253(7) 0.3542(6) 0.4860(9) 0.0300(18) Uani 1 1 d G . . . .
H18A H 0.4419 0.4528 0.4721 0.045 Uiso 1 1 d DG U . . .
H18B H 0.4767 0.2998 0.4542 0.045 Uiso 1 1 d DG U . . .
O19 O 0.3125(7) 0.4802(7) 0.6930(7) 0.0246(16) Uani 1 1 d G . . . .
H19A H 0.3010 0.4985 0.7730 0.037 Uiso 1 1 d DG U . . .
H19B H 0.3543 0.5582 0.6730 0.037 Uiso 1 1 d DG U . . .
O20 O 0.0751(7) 0.3372(7) 0.6081(8) 0.0279(17) Uani 1 1 d . . . . .
H20A H 0.0784 0.4364 0.6357 0.042 Uiso 1 1 d R U . . .
H20B H 0.0553 0.2831 0.6748 0.042 Uiso 1 1 d R U . . .
Gd1 Gd 0.74546(2) 0.24464(3) 0.32152(2) 0.01334(18) Uani 1 1 d D . . . .
Gd2 Gd 0.25399(2) 0.25141(3) 0.55636(3) 0.01282(18) Uani 1 1 d D . . . .

loop_
_atom_site_aniso_label
_atom_site_aniso_U_11
_atom_site_aniso_U_22
_atom_site_aniso_U_33
_atom_site_aniso_U_23
_atom_site_aniso_U_13
_atom_site_aniso_U_12
C1 0.021(6) 0.020(3) 0.017(5) -0.002(3) 0.003(4) 0.002(3)
C2 0.017(5) 0.015(3) 0.018(4) 0.000(4) 0.002(3) 0.001(4)
C3 0.016(5) 0.009(3) 0.017(4) -0.002(3) 0.003(4) -0.002(3)
C4 0.021(5) 0.012(3) 0.014(4) 0.000(3) 0.002(3) -0.001(4)
C5 0.026(4) 0.011(3) 0.028(4) -0.002(3) 0.005(3) 0.004(3)
C6 0.015(4) 0.008(3) 0.032(4) 0.004(3) 0.002(3) -0.002(3)
C7 0.019(4) 0.013(3) 0.028(4) 0.003(3) 0.006(3) 0.002(3)
C8 0.020(4) 0.012(3) 0.028(4) 0.004(3) 0.002(3) 0.002(2)
C9 0.022(5) 0.012(3) 0.013(4) 0.002(3) 0.001(4) 0.000(3)
C10 0.022(5) 0.015(3) 0.011(4) 0.000(4) 0.001(3) -0.002(4)
C11 0.012(5) 0.010(3) 0.017(5) 0.003(3) 0.001(4) -0.002(3)
C12 0.025(5) 0.011(3) 0.012(4) 0.001(3) 0.005(4) 0.001(4)
O1 0.031(4) 0.011(2) 0.032(4) -0.007(2) 0.012(3) -0.001(2)
O2 0.038(5) 0.022(3) 0.030(4) 0.003(3) 0.028(4) 0.005(3)
O3 0.031(4) 0.011(3) 0.016(3) 0.002(2) 0.013(3) 0.006(2)
O4 0.033(4) 0.017(3) 0.013(3) -0.001(2) 0.012(3) -0.005(3)
O5 0.028(4) 0.012(3) 0.037(4) 0.001(2) 0.020(3) -0.001(2)
O6 0.028(3) 0.011(2) 0.036(3) -0.004(2) 0.014(3) -0.0012(19)
O7 0.039(4) 0.013(2) 0.043(4) 0.004(3) 0.014(3) -0.004(2)
O8 0.023(3) 0.020(3) 0.033(3) 0.002(2) 0.016(3) 0.010(2)
O9 0.032(4) 0.010(3) 0.017(3) 0.002(2) 0.010(3) -0.001(2)
O10 0.035(4) 0.015(2) 0.017(4) 0.000(2) 0.007(3) -0.002(3)
O11 0.027(4) 0.016(3) 0.026(3) -0.006(2) 0.006(3) -0.005(2)
O12 0.034(4) 0.014(3) 0.026(4) 0.005(3) 0.017(3) 0.003(2)
O13 0.028(4) 0.016(2) 0.034(3) 0.003(2) 0.007(3) 0.003(2)
O14 0.135(8) 0.018(3) 0.020(4) 0.001(3) 0.017(5) -0.011(4)
O15 0.022(4) 0.017(3) 0.048(5) 0.005(3) 0.022(3) 0.006(2)
O16 0.034(4) 0.016(3) 0.023(4) -0.005(3) 0.013(3) 0.003(3)
O17 0.058(4) 0.018(2) 0.016(3) -0.003(3) 0.003(3) -0.002(4)
O18 0.028(4) 0.016(3) 0.051(5) -0.005(3) 0.026(4) -0.003(3)
O19 0.041(4) 0.016(3) 0.019(3) -0.007(3) 0.013(3) -0.013(3)
O20 0.033(5) 0.016(3) 0.038(4) 0.007(3) 0.020(3) 0.001(2)
Gd1 0.0198(4) 0.0085(2) 0.0128(5) 0.0006(2) 0.0070(3) 0.0002(2)
Gd2 0.0188(4) 0.0079(2) 0.0130(5) -0.00013(13) 0.0071(3) 0.00035(13)

loop_
_atom_type_symbol
_atom_type_description
_atom_type_scat_dispersion_real
_atom_type_scat_dispersion_imag
_atom_type_scat_source
C C 0.0033 0.0016 'International Tables Vol C Tables 4.2.6.8 and 6.1.1.4'
H H 0.0000 0.0000 'International Tables Vol C Tables 4.2.6.8 and 6.1.1.4'
Gd Gd -0.1653 3.9035 'International Tables Vol C Tables 4.2.6.8 and 6.1.1.4'
O O 0.0106 0.0060 'International Tables Vol C Tables 4.2.6.8 and 6.1.1.4'

loop_
_exptl_crystal_face_index_h
_exptl_crystal_face_index_k
_exptl_crystal_face_index_l
_exptl_crystal_face_perp_dist
17 1 0 0.0324
7 10 -4 0.0853
0 0 14 0.0524
0 0 -14 0.0717
-7 -10 4 0.0710
-16 0 -1 0.0398
16 0 3 0.0184

loop_
_geom_angle_atom_site_label_1
_geom_angle_atom_site_label_2
_geom_angle_atom_site_label_3
_geom_angle
_geom_angle_site_symmetry_1
_geom_angle_site_symmetry_3
_geom_angle_publ_flag
C2 C1 C4 88.9(7) . . ?
O1 C1 C2 135.8(10) . . ?
O1 C1 C4 135.0(9) . . ?
C3 C2 C1 90.5(7) . . ?
O2 C2 C1 133.7(10) . . ?
O2 C2 C3 135.7(9) . . ?
C2 C3 C4 90.3(7) . . ?
O3 C3 C2 134.7(9) . . ?
O3 C3 C4 134.6(9) . . ?
C3 C4 C1 90.0(7) . . ?
O4 C4 C1 134.3(8) . . ?
O4 C4 C3 135.5(9) . . ?
C6 C5 C8 90.8(5) . . ?
O5 C5 C6 134.5(6) . . ?
O5 C5 C8 134.6(6) . . ?
C5 C6 C7 88.4(5) . . ?
O6 C6 C5 135.1(7) . . ?
O6 C6 C7 136.5(6) . . ?
C8 C7 C6 91.5(5) . . ?
O7 C7 C6 135.9(7) . . ?
O7 C7 C8 132.6(7) . . ?
C7 C8 C5 88.8(5) . . ?
O8 C8 C5 136.5(6) . . ?
O8 C8 C7 134.6(6) . . ?
C10 C9 C12 89.8(7) . . ?
O9 C9 C10 134.8(9) . . ?
O9 C9 C12 135.3(9) . . ?
C11 C10 C9 90.6(7) . . ?
O10 C10 C9 135.3(9) . . ?
O10 C10 C11 134.1(8) . . ?
C10 C11 C12 90.0(7) . . ?
O11 C11 C10 138.8(9) . . ?
O11 C11 C12 131.1(9) . . ?
C11 C12 C9 89.4(7) . . ?
O12 C12 C9 134.2(8) . . ?
O12 C12 C11 136.3(9) . . ?
C1 O1 Gd1 141.7(6) . . ?
C3 O3 Gd1 132.5(6) . 1_565 ?
C4 O4 Gd1 134.2(6) . 2_565 ?
C5 O5 Gd1 137.4(5) . . ?
C8 O8 Gd2 137.6(5) . . ?
C9 O9 Gd2 131.9(6) . . ?
C10 O10 Gd2 134.9(5) . 2_564 ?
C11 O11 Gd2 134.2(6) . 1_565 ?
H13A O13 H13B 104.3 . . ?
Gd1 O13 H13A 109.5 . . ?
Gd1 O13 H13B 109.8 . . ?
H14A O14 H14B 104.4 . . ?
Gd1 O14 H14A 127.2 . . ?
Gd1 O14 H14B 128.0 . . ?
H15A O15 H15B 104.3 . . ?
Gd1 O15 H15A 127.5 . . ?
Gd1 O15 H15B 127.2 . . ?
H16A O16 H16B 104.6 . . ?
Gd1 O16 H16A 121.5 . . ?
Gd1 O16 H16B 120.2 . . ?
H17A O17 H17B 103.8 . . ?
Gd2 O17 H17A 109.8 . . ?
Gd2 O17 H17B 111.2 . . ?
H18A O18 H18B 104.4 . . ?
Gd2 O18 H18A 127.4 . . ?
Gd2 O18 H18B 127.0 . . ?
H19A O19 H19B 104.5 . . ?
Gd2 O19 H19A 128.5 . . ?
Gd2 O19 H19B 126.8 . . ?
H20A O20 H20B 104.0 . . ?
Gd2 O20 H20A 110.0 . . ?
Gd2 O20 H20B 110.3 . . ?
O1 Gd1 O3 119.8(3) . 1_545 ?
O1 Gd1 O4 75.0(2) . 2_564 ?
O1 Gd1 O5 138.3(2) . . ?
O1 Gd1 O13 78.9(2) . . ?
O1 Gd1 O14 74.0(2) . . ?
O3 Gd1 O4 141.0(2) 1_545 2_564 ?
O3 Gd1 O5 76.6(2) 1_545 . ?
O5 Gd1 O4 117.8(3) . 2_564 ?
O13 Gd1 O3 142.2(3) . 1_545 ?
O13 Gd1 O4 72.5(2) . 2_564 ?
O13 Gd1 O5 69.4(2) . . ?
O13 Gd1 O14 84.7(3) . . ?
O14 Gd1 O3 71.5(2) . 1_545 ?
O14 Gd1 O4 144.42(15) . 2_564 ?
O14 Gd1 O5 76.8(3) . . ?
O15 Gd1 O1 75.7(2) . . ?
O15 Gd1 O3 74.8(2) . 1_545 ?
O15 Gd1 O4 75.1(3) . 2_564 ?
O15 Gd1 O5 144.25(16) . . ?
O15 Gd1 O13 142.9(2) . . ?
O15 Gd1 O14 113.1(4) . . ?
O15 Gd1 O16 80.8(3) . . ?
O16 Gd1 O1 145.6(3) . . ?
O16 Gd1 O3 76.51(16) . 1_545 ?
O16 Gd1 O4 74.9(2) . 2_564 ?
O16 Gd1 O5 72.0(2) . . ?
O16 Gd1 O13 107.3(3) . . ?
O16 Gd1 O14 139.4(3) . . ?
O8 Gd2 O9 141.1(3) . . ?
O8 Gd2 O10 75.2(2) . 2_565 ?
O8 Gd2 O11 76.0(2) . 1_545 ?
O8 Gd2 O17 82.9(2) . . ?
O8 Gd2 O18 74.5(2) . . ?
O8 Gd2 O19 112.8(3) . . ?
O8 Gd2 O20 142.9(2) . . ?
O10 Gd2 O9 141.1(2) 2_565 . ?
O11 Gd2 O9 118.6(3) 1_545 . ?
O11 Gd2 O10 76.1(2) 1_545 2_565 ?
O11 Gd2 O17 74.3(2) 1_545 . ?
O17 Gd2 O9 68.9(2) . . ?
O17 Gd2 O10 146.53(15) . 2_565 ?
O18 Gd2 O9 73.1(2) . . ?
O18 Gd2 O10 120.5(3) . 2_565 ?
O18 Gd2 O11 140.1(2) . 1_545 ?
O18 Gd2 O17 76.0(3) . . ?
O18 Gd2 O19 71.7(2) . . ?
O19 Gd2 O9 76.25(18) . . ?
O19 Gd2 O10 74.9(2) . 2_565 ?
O19 Gd2 O11 145.9(3) . 1_545 ?
O19 Gd2 O17 137.8(2) . . ?
O20 Gd2 O9 74.1(2) . . ?
O20 Gd2 O10 76.4(3) . 2_565 ?
O20 Gd2 O11 74.4(2) . 1_545 ?
O20 Gd2 O17 109.6(3) . . ?
O20 Gd2 O18 141.64(18) . . ?
O20 Gd2 O19 81.7(2) . . ?

loop_
_geom_bond_atom_site_label_1
_geom_bond_atom_site_label_2
_geom_bond_distance
_geom_bond_site_symmetry_2
_geom_bond_publ_flag
C1 C2 1.465(11) . ?
C1 C4 1.475(12) . ?
C1 O1 1.242(10) . ?
C2 C3 1.452(12) . ?
C2 O2 1.249(11) . ?
C3 C4 1.453(10) . ?
C3 O3 1.262(9) . ?
C4 O4 1.264(11) . ?
C5 C6 1.463(9) . ?
C5 C8 1.466(8) . ?
C5 O5 1.273(8) . ?
C6 C7 1.464(10) . ?
C6 O6 1.228(9) . ?
C7 C8 1.449(9) . ?
C7 O7 1.265(8) . ?
C8 O8 1.248(8) . ?
C9 C10 1.459(11) . ?
C9 C12 1.472(12) . ?
C9 O9 1.265(9) . ?
C10 C11 1.454(12) . ?
C10 O10 1.257(11) . ?
C11 C12 1.472(11) . ?
C11 O11 1.249(9) . ?
C12 O12 1.233(11) . ?
O1 Gd1 2.380(6) . ?
O3 Gd1 2.422(6) 1_565 ?
O4 Gd1 2.441(7) 2_565 ?
O5 Gd1 2.422(7) . ?
O8 Gd2 2.321(6) . ?
O9 Gd2 2.459(6) . ?
O10 Gd2 2.431(6) 2_564 ?
O11 Gd2 2.400(6) 1_565 ?
O13 H13A 0.8556 . ?
O13 H13B 0.8574 . ?
O13 Gd1 2.394(6) . ?
O14 H14A 0.8519 . ?
O14 H14B 0.8527 . ?
O14 Gd1 2.406(9) . ?
O15 H15A 0.8487 . ?
O15 H15B 0.8488 . ?
O15 Gd1 2.353(7) . ?
O16 H16A 0.8484 . ?
O16 H16B 0.8486 . ?
O16 Gd1 2.367(7) . ?
O17 H17A 0.8614 . ?
O17 H17B 0.8630 . ?
O17 Gd2 2.422(8) . ?
O18 H18A 0.8480 . ?
O18 H18B 0.8477 . ?
O18 Gd2 2.387(7) . ?
O19 H19A 0.8458 . ?
O19 H19B 0.8484 . ?
O19 Gd2 2.389(6) . ?
O20 H20A 0.8593 . ?
O20 H20B 0.8598 . ?
O20 Gd2 2.357(7) . ?
Gd1 O3 2.422(6) 1_545 ?
Gd1 O4 2.441(7) 2_564 ?
Gd2 O10 2.430(6) 2_565 ?
Gd2 O11 2.400(6) 1_545 ?

loop_
_geom_torsion_atom_site_label_1
_geom_torsion_atom_site_label_2
_geom_torsion_atom_site_label_3
_geom_torsion_atom_site_label_4
_geom_torsion
_geom_torsion_site_symmetry_1
_geom_torsion_site_symmetry_2
_geom_torsion_site_symmetry_3
_geom_torsion_site_symmetry_4
_geom_torsion_publ_flag
C1 C2 C3 C4 4.3(8) . . . . ?
C1 C2 C3 O3 -168.8(11) . . . . ?
C1 C4 O4 Gd1 147.2(9) . . . 2_565 ?
C2 C1 C4 C3 4.2(8) . . . . ?
C2 C1 C4 O4 -179.5(11) . . . . ?
C2 C1 O1 Gd1 -138.1(10) . . . . ?
C2 C3 C4 C1 -4.3(8) . . . . ?
C2 C3 C4 O4 179.6(11) . . . . ?
C2 C3 O3 Gd1 30.6(17) . . . 1_565 ?
C3 C4 O4 Gd1 -38.1(16) . . . 2_565 ?
C4 C1 C2 C3 -4.2(8) . . . . ?
C4 C1 C2 O2 178.5(12) . . . . ?
C4 C1 O1 Gd1 33.2(19) . . . . ?
C4 C3 O3 Gd1 -139.6(10) . . . 1_565 ?
C5 C6 C7 C8 5.3(6) . . . . ?
C5 C6 C7 O7 -171.5(9) . . . . ?
C5 C8 O8 Gd2 42.8(14) . . . . ?
C6 C5 C8 C7 5.3(6) . . . . ?
C6 C5 C8 O8 -174.6(9) . . . . ?
C6 C5 O5 Gd1 -32.9(15) . . . . ?
C6 C7 C8 C5 -5.3(6) . . . . ?
C6 C7 C8 O8 174.6(9) . . . . ?
C7 C8 O8 Gd2 -137.1(7) . . . . ?
C8 C5 C6 C7 -5.3(6) . . . . ?
C8 C5 C6 O6 172.4(10) . . . . ?
C8 C5 O5 Gd1 143.3(7) . . . . ?
C9 C10 C11 C12 -3.0(8) . . . . ?
C9 C10 C11 O11 172.6(11) . . . . ?
C9 C10 O10 Gd2 36.8(16) . . . 2_564 ?
C10 C9 C12 C11 -3.0(8) . . . . ?
C10 C9 C12 O12 -179.8(12) . . . . ?
C10 C9 O9 Gd2 142.4(9) . . . . ?
C10 C11 C12 C9 3.0(8) . . . . ?
C10 C11 C12 O12 179.7(12) . . . . ?
C10 C11 O11 Gd2 -38.0(17) . . . 1_565 ?
C11 C10 O10 Gd2 -143.9(9) . . . 2_564 ?
C12 C9 C10 C11 3.0(8) . . . . ?
C12 C9 C10 O10 -177.5(11) . . . . ?
C12 C9 O9 Gd2 -31.8(17) . . . . ?
C12 C11 O11 Gd2 136.2(9) . . . 1_565 ?
O1 C1 C2 C3 169.6(11) . . . . ?
O1 C1 C2 O2 -8(2) . . . . ?
O1 C1 C4 C3 -169.7(11) . . . . ?
O1 C1 C4 O4 7(2) . . . . ?
O2 C2 C3 C4 -178.6(12) . . . . ?
O2 C2 C3 O3 8(2) . . . . ?
O3 C3 C4 C1 168.8(11) . . . . ?
O3 C3 C4 O4 -7(2) . . . . ?
O5 C5 C6 C7 172.1(10) . . . . ?
O5 C5 C6 O6 -10.3(18) . . . . ?
O5 C5 C8 C7 -172.0(9) . . . . ?
O5 C5 C8 O8 8.1(16) . . . . ?
O6 C6 C7 C8 -172.2(10) . . . . ?
O6 C6 C7 O7 10.9(18) . . . . ?
O7 C7 C8 C5 171.7(8) . . . . ?
O7 C7 C8 O8 -8.4(15) . . . . ?
O9 C9 C10 C11 -172.9(11) . . . . ?
O9 C9 C10 O10 7(2) . . . . ?
O9 C9 C12 C11 172.9(11) . . . . ?
O9 C9 C12 O12 -4(2) . . . . ?
O10 C10 C11 C12 177.5(10) . . . . ?
O10 C10 C11 O11 -7(2) . . . . ?
O11 C11 C12 C9 -173.2(9) . . . . ?
O11 C11 C12 O12 4(2) . . . . ?

loop_
_twin_individual_id
_twin_individual_mass_fraction_refined
1 0.83(3)
2 0.17(3)

loop_
_exptl_oxdiff_crystal_face_indexfrac_h
_exptl_oxdiff_crystal_face_indexfrac_k
_exptl_oxdiff_crystal_face_indexfrac_l
_exptl_oxdiff_crystal_face_x
_exptl_oxdiff_crystal_face_y
_exptl_oxdiff_crystal_face_z
16.6729 0.6982 0.2039 0.9976 0.0698 -0.0000
7.1050 10.1748 -3.8186 0.3883 0.7962 -0.4640
0.2856 0.1613 14.1171 0.1204 0.2469 0.9615
-0.4872 -0.4487 -14.0848 -0.1320 -0.2707 -0.9536
-7.0096 -10.0507 4.4842 -0.3778 -0.7747 0.5070
-16.4473 -0.4501 -1.4562 -0.9935 -0.0695 -0.0905
16.0088 0.1534 2.9145 0.9782 0.0684 0.1961
